data_9016402
loop_
_publ_author_name
'Lisensky, G. C.'
'Levy, H. A.'

_publ_section_title
;
 Sodium thiosulfate pentahydrate: a redetermination by neutron diffraction
;
_journal_issue 6
_journal_name_full 'Acta Crystallographica, Section B'
_journal_page_first 1975
_journal_page_last 1977
_journal_paper_doi 10.1107/S0567740878007116
_journal_volume 34
_journal_year 1978
_chemical_formula_sum 'H5 Na O4 S'
_space_group_IT_number 14
_symmetry_space_group_name_Hall '-P 2ybc'
_symmetry_space_group_name_H-M 'P 1 21/c 1'
_cell_angle_alpha 90
_cell_angle_beta 103.804
_cell_angle_gamma 90
_cell_length_a 5.9522
_cell_length_b 21.618
_cell_length_c 7.543
_cell_formula_units_Z 8
_cell_volume 942.560
_database_code_amcsd 0015973
_exptl_crystal_density_diffrn 1.749
_cod_duplicate_entry 1008026
_cod_original_formula_sum 'S Na O4 H5'
_cod_database_code 9016402
_amcsd_formula_title 'H10 Na2 O8 S2'

loop_
_space_group_symop_operation_xyz
x,y,z
x,1/2-y,1/2+z
-x,1/2+y,1/2-z
-x,-y,-z

loop_
_atom_site_aniso_label
_atom_site_aniso_U_11
_atom_site_aniso_U_22
_atom_site_aniso_U_33
_atom_site_aniso_U_12
_atom_site_aniso_U_13
_atom_site_aniso_U_23
S1 0.02820 0.01970 0.02030 -0.00060 0.00280 -0.00170
S2 0.01480 0.02110 0.01620 0.00110 0.00180 0.00030
Na1 0.02370 0.02990 0.02500 -0.00080 0.00490 -0.00070
Na2 0.02620 0.02740 0.03970 -0.00100 0.00430 0.00020
O1 0.02500 0.04340 0.02350 0.00020 -0.00160 0.00010
O2 0.02620 0.03940 0.02950 0.00440 0.01440 0.00250
O3 0.03770 0.02050 0.03010 -0.00390 0.01520 0.00020
O4 0.02630 0.03090 0.04010 -0.00090 0.00500 0.00170
O5 0.03100 0.02440 0.02400 0.00300 0.00550 -0.00060
O6 0.02400 0.03910 0.02910 -0.00050 0.00350 0.00330
O7 0.03520 0.02500 0.03130 0.00080 0.00340 -0.00030
O8 0.02980 0.03110 0.03980 0.00240 0.00730 0.00510
H1 0.03620 0.05350 0.05570 -0.00270 0.01410 -0.00040
H2 0.03590 0.05620 0.04830 0.00490 0.00110 0.00210
H3 0.04640 0.03300 0.04590 0.00400 0.01290 -0.00630
H4 0.05160 0.05140 0.02940 0.00450 0.01150 0.00140
H5 0.04870 0.04860 0.04310 0.00040 0.00810 0.01050
H6 0.03890 0.05530 0.04960 -0.00690 0.00140 -0.00630
H7 0.05370 0.04490 0.05020 0.00510 0.01290 -0.00940
H8 0.05480 0.04570 0.03900 0.00120 0.00210 0.00750
H9 0.05300 0.05760 0.05960 -0.00430 0.01920 0.01230
H10 0.04110 0.05120 0.06610 0.00930 0.00680 0.00740

loop_
_atom_site_label
_atom_site_fract_x
_atom_site_fract_y
_atom_site_fract_z
S1 0.10130 0.06800 0.10700
S2 0.14760 0.14160 0.27790
Na1 0.72320 0.34120 0.07430
Na2 0.25460 0.40840 0.21560
O1 0.33780 0.12780 0.43460
O2 0.93290 0.15320 0.33390
O3 0.20260 0.19530 0.17400
O4 0.62250 0.23450 0.09880
O5 0.09070 0.31360 0.27860
O6 0.61610 0.36780 0.35650
O7 0.86360 0.44800 0.10960
O8 0.64550 0.01510 0.24590
H1 0.48170 0.22390 0.13390
H2 0.74100 0.21330 0.18710
H3 0.13640 0.27340 0.24530
H4 0.10780 0.31170 0.40870
H5 0.61000 0.33130 0.42870
H6 0.74980 0.38990 0.42220
H7 0.84990 0.48210 0.18790
H8 0.79120 0.46180 0.98740
H9 0.74910 0.03670 0.18850
H10 0.49640 0.03360 0.20390

loop_
_cod_related_entry_id
_cod_related_entry_database
_cod_related_entry_code
1 AMCSD 0015973
